data_1100421
loop_
_publ_author_name
'Avtomonov, Evgeni V.'
'Megges, Klaus'
'Li, Xiaowang'
'Lorberth, J\"org'
'Wocadlo, Sigrid'
'Massa, Werner'
'Harms, Klaus'
'Churakov, Andrei V.'
'Howard, Judith A. K'

_publ_section_title
;
 Syntheses and structures of cyclopentadienyl arsenic compounds II.
 Pentamethyl- and tetraisopropylcyclopentadienyl arsenic amido derivatives
;
_journal_coden_ASTM JORCAI
_journal_issue 1
_journal_name_full 'Journal of Organometallic Chemistry'
_journal_page_first 79
_journal_page_last 89
_journal_paper_doi 10.1016/s0022-328x(97)00328-8
_journal_volume 544
_journal_year 1997
_chemical_formula_sum 'C36 H64 As2 N2'
_space_group_IT_number 2
_symmetry_cell_setting triclinic
_symmetry_Int_Tables_number 2
_symmetry_space_group_name_Hall '-P 1'
_symmetry_space_group_name_H-M 'P -1'
_cell_angle_alpha 100.096(7)
_cell_angle_beta 94.772(7)
_cell_angle_gamma 109.570(7)
_cell_formula_units_Z 1
_cell_length_a 8.5618(8)
_cell_length_b 8.7905(6)
_cell_length_c 13.368(1)
_cod_database_code 1100421

loop_
_symmetry_equiv_pos_site_id
_symmetry_equiv_pos_as_xyz
1 x,y,z
2 -x,-y,-z

loop_
_atom_site_label
_atom_site_type_symbol
_atom_site_fract_x
_atom_site_fract_y
_atom_site_fract_z
N1 N -0.0863(3) 0.8850(3) 0.52704(16)
C1 C -0.1899(4) 0.7376(3) 0.5561(2)
H1 H -0.17590 0.75480 0.63050
H2 H -0.15690 0.64560 0.52800
H3 H -0.30650 0.71330 0.52950
As1 As -0.06687(3) 0.91572(3) 0.39450(2)
C2 C 0.0914(3) 0.7900(3) 0.32910(18)
C3 C 0.2667(3) 0.8393(3) 0.3900(2)
H4 H 0.317(3) 0.948(3) 0.4043(19)
C4 C 0.3774(5) 0.7731(7) 0.3262(4)
H5 H 0.390(6) 0.808(6) 0.265(4)
H6 H 0.330(5) 0.657(5) 0.304(3)
H7 H 0.494(5) 0.808(5) 0.374(3)
C5 C 0.2631(5) 0.7818(4) 0.4914(3)
H8 H 0.181(5) 0.807(5) 0.536(3)
H9 H 0.367(5) 0.824(4) 0.527(3)
H10 H 0.236(4) 0.658(4) 0.475(3)
C6 C 0.0609(3) 0.8259(3) 0.22709(17)
C7 C 0.1738(3) 0.9767(3) 0.19404(19)
H11 H 0.271(4) 1.033(3) 0.251(2)
C8 C 0.2511(5) 0.9299(5) 0.0992(3)
H12 H 0.305(4) 0.860(4) 0.112(3)
H13 H 0.333(5) 1.027(5) 0.083(3)
H14 H 0.169(5) 0.882(5) 0.039(3)
C9 C 0.0898(4) 1.1006(4) 0.1769(3)
H15 H 0.040(5) 1.116(4) 0.229(3)
H16 H 0.010(4) 1.062(4) 0.115(2)
H17 H 0.166(5) 1.213(5) 0.173(3)
C10 C -0.0861(3) 0.7061(3) 0.17297(18)
C11 C -0.1761(3) 0.7096(3) 0.0716(2)
H18 H -0.105(4) 0.807(4) 0.048(2)
C12 C -0.3396(4) 0.7390(5) 0.0856(3)
H19 H -0.321(5) 0.843(5) 0.131(3)
H20 H -0.411(5) 0.652(6) 0.113(3)
H21 H -0.389(5) 0.744(5) 0.024(3)
C13 C -0.2021(5) 0.5595(5) -0.0148(2)
H22 H -0.102(5) 0.563(4) -0.035(3)
H23 H -0.267(5) 0.564(4) -0.076(3)
H24 H -0.250(5) 0.466(5) 0.004(3)
C14 C -0.1486(3) 0.5838(3) 0.23462(18)
C15 C -0.3033(3) 0.4283(3) 0.2067(2)
H25 H -0.365(4) 0.427(4) 0.146(3)
C16 C -0.2540(5) 0.2755(4) 0.1925(4)
H26 H -0.171(7) 0.285(6) 0.152(4)
H27 H -0.337(5) 0.183(5) 0.169(3)
H28 H -0.194(5) 0.268(5) 0.262(3)
C17 C -0.4213(4) 0.4197(4) 0.2862(3)
H29 H -0.457(4) 0.524(4) 0.302(3)
H30 H -0.365(5) 0.406(5) 0.348(3)
H31 H -0.520(5) 0.326(5) 0.265(3)
C18 C -0.0404(3) 0.6307(3) 0.32514(19)
H32 H -0.044(4) 0.580(3) 0.377(2)
N1A* N 0.0863(3) 1.1150(3) 0.47296(16)
C1A* C 0.1899(4) 1.2624(3) 0.4439(2)
H1A* H 0.17590 1.24520 0.36950
H2A* H 0.15690 1.35440 0.47200
H3A* H 0.30650 1.28670 0.47050
As1A* As 0.06687(3) 1.08428(3) 0.60550(2)
C2A* C -0.0914(3) 1.2100(3) 0.67090(18)
C3A* C -0.2667(3) 1.1607(3) 0.6100(2)
H4A* H -0.317(3) 1.052(3) 0.5957(19)
C4A* C -0.3774(5) 1.2269(7) 0.6738(4)
H5A* H -0.390(6) 1.192(6) 0.735(4)
H6A* H -0.330(5) 1.343(5) 0.696(3)
H7A* H -0.494(5) 1.192(5) 0.626(3)
C5A* C -0.2631(5) 1.2182(4) 0.5086(3)
H8A* H -0.181(5) 1.193(5) 0.464(3)
H9A* H -0.367(5) 1.176(4) 0.473(3)
H10A* H -0.236(4) 1.342(4) 0.525(3)
C6A* C -0.0609(3) 1.1741(3) 0.77291(17)
C7A* C -0.1738(3) 1.0233(3) 0.80596(19)
H11A* H -0.271(4) 0.967(3) 0.749(2)
C8A* C -0.2511(5) 1.0701(5) 0.9008(3)
H12A* H -0.305(4) 1.140(4) 0.888(3)
H13A* H -0.333(5) 0.973(5) 0.917(3)
H14A* H -0.169(5) 1.118(5) 0.961(3)
C9A* C -0.0898(4) 0.8994(4) 0.8231(3)
H15A* H -0.040(5) 0.884(4) 0.771(3)
H16A* H -0.010(4) 0.938(4) 0.885(2)
H17A* H -0.166(5) 0.787(5) 0.827(3)
C10A* C 0.0861(3) 1.2939(3) 0.82703(18)
C11A* C 0.1761(3) 1.2904(3) 0.9284(2)
H18A* H 0.105(4) 1.193(4) 0.952(2)
C12A* C 0.3396(4) 1.2610(5) 0.9144(3)
H19A* H 0.321(5) 1.157(5) 0.869(3)
H20A* H 0.411(5) 1.348(6) 0.887(3)
H21A* H 0.389(5) 1.256(5) 0.976(3)
C13A* C 0.2021(5) 1.4405(5) 1.0148(2)
H22A* H 0.102(5) 1.437(4) 1.035(3)
H23A* H 0.267(5) 1.436(4) 1.076(3)
H24A* H 0.250(5) 1.534(5) 0.996(3)
C14A* C 0.1486(3) 1.4162(3) 0.76538(18)
C15A* C 0.3033(3) 1.5717(3) 0.7933(2)
H25A* H 0.365(4) 1.573(4) 0.854(3)
C16A* C 0.2540(5) 1.7245(4) 0.8075(4)
H26A* H 0.171(7) 1.715(6) 0.848(4)
H27A* H 0.337(5) 1.817(5) 0.831(3)
H28A* H 0.194(5) 1.732(5) 0.738(3)
C17A* C 0.4213(4) 1.5803(4) 0.7138(3)
H29A* H 0.457(4) 1.476(4) 0.698(3)
H30A* H 0.365(5) 1.594(5) 0.652(3)
H31A* H 0.520(5) 1.674(5) 0.735(3)
C18A* C 0.0404(3) 1.3693(3) 0.67486(19)
H32A* H 0.044(4) 1.420(3) 0.623(2)

loop_
_atom_type_symbol
_atom_type_radius_bond
C 0.68
H 0.23
As 1.20
N 0.68
